data_7056308
loop_
_publ_author_name
'Shopov, Dimitar Yavorov'
'Sharninghausen, Liam'
'Sinha, Shashi Bhushan'
'Borowski, Julia'
'Mercado, Brandon'
'Brudvig, Gary'
'Crabtree, Robert H.'

_publ_section_title
;
 Synthesis of Pyridine-Alkoxide Ligands for Formation of Polynuclear
 Complexes
;
_journal_name_full 'New J. Chem.'
_journal_paper_doi 10.1039/C7NJ01845B
_journal_year 2017
_chemical_formula_moiety 'C30 H34 Cu N4 O4'
_chemical_formula_sum 'C30 H34 Cu N4 O4'
_chemical_formula_weight 578.15
_space_group_crystal_system monoclinic
_space_group_IT_number 14
_space_group_name_Hall '-P 2ybc'
_space_group_name_H-M_alt 'P 1 21/c 1'
_symmetry_space_group_name_Hall '-P 2ybc'
_symmetry_space_group_name_H-M 'P 1 21/c 1'
_atom_sites_solution_hydrogens mixed
_atom_sites_solution_primary direct
_atom_sites_solution_secondary difmap
_audit_creation_method SHELXL-2014/7
_audit_update_record
;
2017-03-18 deposited with the CCDC.
2017-06-12 downloaded from the CCDC.
;
_cell_angle_alpha 90
_cell_angle_beta 105.716(7)
_cell_angle_gamma 90
_cell_formula_units_Z 2
_cell_length_a 8.3252(3)
_cell_length_b 14.6827(5)
_cell_length_c 11.7096(8)
_cell_measurement_temperature 93(2)
_cell_volume 1377.83(13)
_computing_cell_refinement 'CrystalClear-SM Expert 2.0 r15 (Rigaku, 2011)'
_computing_data_collection 'CrystalClear-SM Expert 2.0 r15 (Rigaku, 2011)'
_computing_data_reduction 'CrystalClear-SM Expert 2.0 r15 (Rigaku, 2011)'
_computing_molecular_graphics
; 
Dolomanov, O.V.; Bourhis, L.J.; Gildea, R.J.; Howard, J.A.K.; Puschmann, H., 
OLEX2: A complete structure solution, refinement and analysis program
(2009). J. Appl. Cryst., 42, 339-341. 
;
_computing_publication_material 'SHELXL-2013/2 (Sheldrick, 2014)'
_computing_structure_refinement 'SHELXL-2014/7 (Sheldrick, 2014)'
_computing_structure_solution 'SHELXT-2014/5 (Sheldrick, 2014)'
_diffrn_ambient_temperature 93(2)
_diffrn_detector_area_resol_mean 6.8
_diffrn_measured_fraction_theta_full 0.996
_diffrn_measured_fraction_theta_max 0.997
_diffrn_measurement_device_type 'Rigaku Mercury275R CCD'
_diffrn_measurement_method \w
_diffrn_radiation_type MoK\a
_diffrn_radiation_wavelength 0.71075
_diffrn_reflns_av_R_equivalents 0.0324
_diffrn_reflns_av_unetI/netI 0.0188
_diffrn_reflns_Laue_measured_fraction_full 0.996
_diffrn_reflns_Laue_measured_fraction_max 0.997
_diffrn_reflns_limit_h_max 10
_diffrn_reflns_limit_h_min -10
_diffrn_reflns_limit_k_max 19
_diffrn_reflns_limit_k_min -19
_diffrn_reflns_limit_l_max 15
_diffrn_reflns_limit_l_min -15
_diffrn_reflns_number 21525
_diffrn_reflns_point_group_measured_fraction_full 0.996
_diffrn_reflns_point_group_measured_fraction_max 0.997
_diffrn_reflns_theta_full 25.242
_diffrn_reflns_theta_max 27.479
_diffrn_reflns_theta_min 3.027
_exptl_absorpt_coefficient_mu 0.835
_exptl_absorpt_correction_type multi-scan
_exptl_absorpt_process_details 'Jacobson, R. (1998) Private Communication'
_exptl_crystal_colour blue
_exptl_crystal_density_diffrn 1.394
_exptl_crystal_density_method 'not measured'
_exptl_crystal_description plate
_exptl_crystal_F_000 606
_exptl_crystal_size_max 0.200
_exptl_crystal_size_mid 0.100
_exptl_crystal_size_min 0.100
_refine_diff_density_max 0.825
_refine_diff_density_min -0.325
_refine_diff_density_rms 0.055
_refine_ls_extinction_method none
_refine_ls_goodness_of_fit_ref 1.098
_refine_ls_hydrogen_treatment mixed
_refine_ls_matrix_type full
_refine_ls_number_parameters 184
_refine_ls_number_reflns 3146
_refine_ls_number_restraints 1
_refine_ls_restrained_S_all 1.098
_refine_ls_R_factor_all 0.0355
_refine_ls_R_factor_gt 0.0323
_refine_ls_shift/su_max 0.000
_refine_ls_shift/su_mean 0.000
_refine_ls_structure_factor_coef Fsqd
_refine_ls_weighting_details 'w=1/[\s^2^(Fo^2^)+(0.0330P)^2^+1.1259P] where P=(Fo^2^+2Fc^2^)/3'
_refine_ls_weighting_scheme calc
_refine_ls_wR_factor_gt 0.0789
_refine_ls_wR_factor_ref 0.0805
_reflns_Friedel_coverage 0.000
_reflns_number_gt 2927
_reflns_number_total 3146
_reflns_threshold_expression 'I > 2\s(I)'
_cod_data_source_file c7nj01845b2.cif
_cod_data_source_block shelx_162B1
_cod_original_cell_volume 1377.83(12)
_cod_database_code 7056308
_shelx_shelxl_version_number 2014/7
_shelx_space_group_comment
; 
The symmetry employed for this shelxl refinement is uniquely defined 
by the following loop, which should always be used as a source of 
symmetry information in preference to the above space-group names. 
They are only intended as comments. 
;
_shelx_estimated_absorpt_t_min 0.851
_shelx_estimated_absorpt_t_max 0.921

loop_
_space_group_symop_operation_xyz
'x, y, z'
'-x, y+1/2, -z+1/2'
'-x, -y, -z'
'x, -y-1/2, z-1/2'

loop_
_atom_site_label
_atom_site_type_symbol
_atom_site_fract_x
_atom_site_fract_y
_atom_site_fract_z
_atom_site_U_iso_or_equiv
_atom_site_adp_type
_atom_site_occupancy
_atom_site_site_symmetry_order
_atom_site_calc_flag
_atom_site_refinement_flags_posn
_atom_site_refinement_flags_adp
_atom_site_refinement_flags_occupancy
Cu1 Cu 0.5000 0.5000 0.5000 0.01443(9) Uani 1 2 d S . P
O1 O 0.35871(14) 0.59092(8) 0.41243(10) 0.0172(2) Uani 1 1 d . . .
O2 O 0.42648(15) 0.75026(8) 0.51013(10) 0.0181(2) Uani 1 1 d D . .
H2 H 0.397(3) 0.6951(12) 0.495(2) 0.040(7) Uiso 1 1 d D . .
N1 N 0.64013(17) 0.52592(9) 0.39282(12) 0.0147(3) Uani 1 1 d . . .
N2 N 0.72714(19) 0.81985(11) 0.35212(14) 0.0252(3) Uani 1 1 d . . .
C1 C 0.7925(2) 0.49098(11) 0.40030(14) 0.0170(3) Uani 1 1 d . . .
H1 H 0.8373 0.4465 0.4592 0.020 Uiso 1 1 calc R U .
C2 C 0.8853(2) 0.51806(12) 0.32481(15) 0.0195(3) Uani 1 1 d . . .
H2A H 0.9932 0.4936 0.3321 0.023 Uiso 1 1 calc R U .
C3 C 0.8166(2) 0.58228(12) 0.23758(15) 0.0192(3) Uani 1 1 d . . .
H3 H 0.8773 0.6019 0.1841 0.023 Uiso 1 1 calc R U .
C4 C 0.6595(2) 0.61729(11) 0.22919(14) 0.0169(3) Uani 1 1 d . . .
H4 H 0.6105 0.6602 0.1692 0.020 Uiso 1 1 calc R U .
C5 C 0.57443(19) 0.58858(11) 0.31004(13) 0.0138(3) Uani 1 1 d . . .
C6 C 0.2782(2) 0.57764(12) 0.19886(15) 0.0207(3) Uani 1 1 d . . .
H6A H 0.2888 0.5112 0.2040 0.031 Uiso 1 1 calc R U .
H6B H 0.3055 0.5990 0.1270 0.031 Uiso 1 1 calc R U .
H6C H 0.1635 0.5951 0.1956 0.031 Uiso 1 1 calc R U .
C7 C 0.39893(19) 0.62106(11) 0.30858(13) 0.0147(3) Uani 1 1 d . . .
C8 C 0.3816(2) 0.72576(11) 0.29838(14) 0.0159(3) Uani 1 1 d . . .
H8A H 0.4226 0.7457 0.2305 0.019 Uiso 1 1 calc R U .
H8B H 0.2614 0.7411 0.2792 0.019 Uiso 1 1 calc R U .
C9 C 0.4733(2) 0.78158(11) 0.40800(14) 0.0163(3) Uani 1 1 d . . .
C10 C 0.4196(2) 0.88133(12) 0.38991(16) 0.0228(4) Uani 1 1 d . . .
H10A H 0.2988 0.8858 0.3782 0.034 Uiso 1 1 calc R U .
H10B H 0.4484 0.9054 0.3199 0.034 Uiso 1 1 calc R U .
H10C H 0.4773 0.9167 0.4600 0.034 Uiso 1 1 calc R U .
C11 C 0.8932(2) 0.81674(14) 0.36922(19) 0.0309(4) Uani 1 1 d . . .
H11 H 0.9392 0.8482 0.3145 0.037 Uiso 1 1 calc R U .
C12 C 1.0011(2) 0.77068(14) 0.4613(2) 0.0313(4) Uani 1 1 d . . .
H12 H 1.1178 0.7700 0.4696 0.038 Uiso 1 1 calc R U .
C13 C 0.9338(2) 0.72548(13) 0.54130(18) 0.0276(4) Uani 1 1 d . . .
H13 H 1.0041 0.6931 0.6060 0.033 Uiso 1 1 calc R U .
C14 C 0.7623(2) 0.72789(12) 0.52603(15) 0.0209(3) Uani 1 1 d . . .
H14 H 0.7137 0.6975 0.5801 0.025 Uiso 1 1 calc R U .
C15 C 0.6633(2) 0.77563(11) 0.43012(15) 0.0182(3) Uani 1 1 d . . .

loop_
_atom_site_aniso_label
_atom_site_aniso_U_11
_atom_site_aniso_U_22
_atom_site_aniso_U_33
_atom_site_aniso_U_23
_atom_site_aniso_U_13
_atom_site_aniso_U_12
Cu1 0.01541(15) 0.01405(15) 0.01529(14) 0.00282(10) 0.00663(10) 0.00155(10)
O1 0.0167(6) 0.0202(6) 0.0167(5) 0.0056(4) 0.0082(4) 0.0026(5)
O2 0.0199(6) 0.0206(6) 0.0151(5) 0.0002(5) 0.0072(4) 0.0000(5)
N1 0.0144(6) 0.0153(6) 0.0142(6) 0.0001(5) 0.0038(5) 0.0000(5)
N2 0.0232(8) 0.0235(8) 0.0314(8) -0.0019(6) 0.0116(6) -0.0036(6)
C1 0.0153(7) 0.0184(8) 0.0164(7) 0.0006(6) 0.0026(6) 0.0011(6)
C2 0.0138(7) 0.0237(9) 0.0212(8) -0.0002(6) 0.0049(6) 0.0016(6)
C3 0.0169(8) 0.0234(9) 0.0189(8) 0.0011(6) 0.0073(6) -0.0017(6)
C4 0.0169(8) 0.0183(8) 0.0156(7) 0.0012(6) 0.0049(6) -0.0007(6)
C5 0.0132(7) 0.0144(7) 0.0131(7) -0.0018(6) 0.0022(6) -0.0012(6)
C6 0.0148(8) 0.0272(9) 0.0189(8) -0.0014(7) 0.0027(6) -0.0024(6)
C7 0.0137(7) 0.0176(8) 0.0136(7) 0.0021(6) 0.0049(6) 0.0006(6)
C8 0.0147(7) 0.0186(8) 0.0142(7) 0.0042(6) 0.0035(6) 0.0030(6)
C9 0.0163(8) 0.0173(8) 0.0162(7) 0.0018(6) 0.0061(6) 0.0020(6)
C10 0.0248(9) 0.0186(8) 0.0263(9) 0.0024(7) 0.0093(7) 0.0048(7)
C11 0.0262(10) 0.0301(10) 0.0406(11) -0.0079(8) 0.0162(8) -0.0082(8)
C12 0.0167(8) 0.0332(11) 0.0453(11) -0.0159(9) 0.0107(8) -0.0046(7)
C13 0.0197(9) 0.0280(10) 0.0325(10) -0.0112(8) 0.0025(7) 0.0032(7)
C14 0.0186(8) 0.0205(8) 0.0233(8) -0.0059(7) 0.0051(7) 0.0006(6)
C15 0.0173(8) 0.0159(8) 0.0221(8) -0.0056(6) 0.0066(6) -0.0013(6)

loop_
_atom_type_symbol
_atom_type_description
_atom_type_scat_dispersion_real
_atom_type_scat_dispersion_imag
_atom_type_scat_source
C C 0.0033 0.0016 'International Tables Vol C Tables 4.2.6.8 and 6.1.1.4'
H H 0.0000 0.0000 'International Tables Vol C Tables 4.2.6.8 and 6.1.1.4'
Cu Cu 0.3201 1.2651 'International Tables Vol C Tables 4.2.6.8 and 6.1.1.4'
N N 0.0061 0.0033 'International Tables Vol C Tables 4.2.6.8 and 6.1.1.4'
O O 0.0106 0.0060 'International Tables Vol C Tables 4.2.6.8 and 6.1.1.4'

loop_
_geom_angle_atom_site_label_1
_geom_angle_atom_site_label_2
_geom_angle_atom_site_label_3
_geom_angle
_geom_angle_site_symmetry_1
_geom_angle_site_symmetry_3
O1 Cu1 O1 180.0 3_666 .
O1 Cu1 N1 84.64(5) 3_666 3_666
O1 Cu1 N1 95.36(5) . 3_666
O1 Cu1 N1 95.36(5) 3_666 .
O1 Cu1 N1 84.64(5) . .
N1 Cu1 N1 180.0 3_666 .
C7 O1 Cu1 115.45(9) . .
C9 O2 H2 105.4(17) . .
C5 N1 C1 120.01(14) . .
C5 N1 Cu1 113.42(11) . .
C1 N1 Cu1 126.47(11) . .
C15 N2 C11 117.62(17) . .
N1 C1 C2 121.88(15) . .
N1 C1 H1 119.1 . .
C2 C1 H1 119.1 . .
C1 C2 C3 118.33(15) . .
C1 C2 H2A 120.8 . .
C3 C2 H2A 120.8 . .
C4 C3 C2 119.71(15) . .
C4 C3 H3 120.1 . .
C2 C3 H3 120.1 . .
C3 C4 C5 118.97(15) . .
C3 C4 H4 120.5 . .
C5 C4 H4 120.5 . .
N1 C5 C4 121.08(14) . .
N1 C5 C7 114.99(13) . .
C4 C5 C7 123.86(14) . .
C7 C6 H6A 109.5 . .
C7 C6 H6B 109.5 . .
H6A C6 H6B 109.5 . .
C7 C6 H6C 109.5 . .
H6A C6 H6C 109.5 . .
H6B C6 H6C 109.5 . .
O1 C7 C5 109.84(12) . .
O1 C7 C6 109.54(13) . .
C5 C7 C6 106.59(13) . .
O1 C7 C8 109.76(12) . .
C5 C7 C8 112.28(13) . .
C6 C7 C8 108.74(13) . .
C9 C8 C7 116.75(13) . .
C9 C8 H8A 108.1 . .
C7 C8 H8A 108.1 . .
C9 C8 H8B 108.1 . .
C7 C8 H8B 108.1 . .
H8A C8 H8B 107.3 . .
O2 C9 C10 106.74(13) . .
O2 C9 C15 110.03(13) . .
C10 C9 C15 109.10(14) . .
O2 C9 C8 109.87(13) . .
C10 C9 C8 109.51(13) . .
C15 C9 C8 111.48(13) . .
C9 C10 H10A 109.5 . .
C9 C10 H10B 109.5 . .
H10A C10 H10B 109.5 . .
C9 C10 H10C 109.5 . .
H10A C10 H10C 109.5 . .
H10B C10 H10C 109.5 . .
N2 C11 C12 124.02(19) . .
N2 C11 H11 118.0 . .
C12 C11 H11 118.0 . .
C11 C12 C13 117.81(18) . .
C11 C12 H12 121.1 . .
C13 C12 H12 121.1 . .
C12 C13 C14 119.39(18) . .
C12 C13 H13 120.3 . .
C14 C13 H13 120.3 . .
C15 C14 C13 118.71(17) . .
C15 C14 H14 120.6 . .
C13 C14 H14 120.6 . .
N2 C15 C14 122.44(16) . .
N2 C15 C9 115.96(15) . .
C14 C15 C9 121.59(15) . .

loop_
_geom_bond_atom_site_label_1
_geom_bond_atom_site_label_2
_geom_bond_distance
_geom_bond_site_symmetry_2
Cu1 O1 1.8877(11) 3_666
Cu1 O1 1.8877(11) .
Cu1 N1 1.9682(13) 3_666
Cu1 N1 1.9683(13) .
O1 C7 1.4168(18) .
O2 C9 1.4305(19) .
O2 H2 0.851(16) .
N1 C5 1.341(2) .
N1 C1 1.349(2) .
N2 C15 1.342(2) .
N2 C11 1.343(2) .
C1 C2 1.380(2) .
C1 H1 0.9500 .
C2 C3 1.394(2) .
C2 H2A 0.9500 .
C3 C4 1.383(2) .
C3 H3 0.9500 .
C4 C5 1.393(2) .
C4 H4 0.9500 .
C5 C7 1.533(2) .
C6 C7 1.539(2) .
C6 H6A 0.9800 .
C6 H6B 0.9800 .
C6 H6C 0.9800 .
C7 C8 1.546(2) .
C8 C9 1.540(2) .
C8 H8A 0.9900 .
C8 H8B 0.9900 .
C9 C10 1.529(2) .
C9 C15 1.534(2) .
C10 H10A 0.9800 .
C10 H10B 0.9800 .
C10 H10C 0.9800 .
C11 C12 1.379(3) .
C11 H11 0.9500 .
C12 C13 1.384(3) .
C12 H12 0.9500 .
C13 C14 1.391(2) .
C13 H13 0.9500 .
C14 C15 1.389(2) .
C14 H14 0.9500 .

loop_
_geom_hbond_atom_site_label_D
_geom_hbond_atom_site_label_H
_geom_hbond_atom_site_label_A
_geom_hbond_distance_DH
_geom_hbond_distance_HA
_geom_hbond_distance_DA
_geom_hbond_angle_DHA
O2 H2 O1 0.851(16) 1.793(18) 2.5982(17) 157(2)

loop_
_geom_torsion_atom_site_label_1
_geom_torsion_atom_site_label_2
_geom_torsion_atom_site_label_3
_geom_torsion_atom_site_label_4
_geom_torsion
_geom_torsion_site_symmetry_1
N1 Cu1 O1 C7 -170.34(11) 3_666
N1 Cu1 O1 C7 9.66(11) .
C5 N1 C1 C2 0.2(2) .
Cu1 N1 C1 C2 -175.82(12) .
N1 C1 C2 C3 -1.1(3) .
C1 C2 C3 C4 0.3(3) .
C2 C3 C4 C5 1.2(2) .
C1 N1 C5 C4 1.4(2) .
Cu1 N1 C5 C4 177.91(12) .
C1 N1 C5 C7 178.47(14) .
Cu1 N1 C5 C7 -4.98(17) .
C3 C4 C5 N1 -2.1(2) .
C3 C4 C5 C7 -178.91(15) .
Cu1 O1 C7 C5 -14.07(15) .
Cu1 O1 C7 C6 102.68(12) .
Cu1 O1 C7 C8 -137.99(10) .
N1 C5 C7 O1 12.21(19) .
C4 C5 C7 O1 -170.77(14) .
N1 C5 C7 C6 -106.38(15) .
C4 C5 C7 C6 70.64(19) .
N1 C5 C7 C8 134.64(14) .
C4 C5 C7 C8 -48.3(2) .
O1 C7 C8 C9 51.58(18) .
C5 C7 C8 C9 -70.91(17) .
C6 C7 C8 C9 171.40(13) .
C7 C8 C9 O2 -53.77(18) .
C7 C8 C9 C10 -170.70(13) .
C7 C8 C9 C15 68.47(18) .
C15 N2 C11 C12 0.3(3) .
N2 C11 C12 C13 -0.4(3) .
C11 C12 C13 C14 0.1(3) .
C12 C13 C14 C15 0.2(3) .
C11 N2 C15 C14 0.1(3) .
C11 N2 C15 C9 179.49(15) .
C13 C14 C15 N2 -0.4(3) .
C13 C14 C15 C9 -179.74(15) .
O2 C9 C15 N2 -166.79(14) .
C10 C9 C15 N2 -50.01(19) .
C8 C9 C15 N2 71.05(18) .
O2 C9 C15 C14 12.6(2) .
C10 C9 C15 C14 129.39(16) .
C8 C9 C15 C14 -109.54(17) .
